data_1565492
loop_
_publ_author_name
'Hu, Dong-Cheng'
'Wu, Ya-Jun'
'Sun, Jing'
'Shang, Ke-Xia'
'Yao, Xiao-Qiang'
'Yang, Yun-Xia'
'Liu, Jia-Cheng'

_publ_section_title
;
 Five coordination polymers based on two asymmetric Semi-rigid carboxylate
 organic ligands and N-donor 4, 4&#x2032;-di (1H-imidazol-1-yl)-1,
 1&#x2032;-biphenyl ligand: Solvent-induced synthesis, crystal structures,
 magnetic and dye absorption properties
;
_journal_name_full 'Inorganica Chimica Acta'
_journal_page_first 119356
_journal_paper_doi 10.1016/j.ica.2019.119356
_journal_volume 502
_journal_year 2020
_chemical_formula_moiety 'C33 H24 Co N4 O6'
_chemical_formula_sum 'C33 H24 Co N4 O6'
_chemical_formula_weight 631.49
_space_group_crystal_system orthorhombic
_space_group_IT_number 30
_space_group_name_Hall 'P 2 -2bc'
_space_group_name_H-M_alt 'P n c 2'
_atom_sites_solution_hydrogens geom
_audit_creation_method SHELXL-2014/7
_cell_angle_alpha 90
_cell_angle_beta 90
_cell_angle_gamma 90
_cell_formula_units_Z 4
_cell_length_a 23.580(3)
_cell_length_b 13.7258(17)
_cell_length_c 9.3558(11)
_cell_measurement_reflns_used 4494
_cell_measurement_temperature 296(2)
_cell_measurement_theta_max 22.46
_cell_measurement_theta_min 2.63
_cell_volume 3028.0(6)
_computing_cell_refinement 'Bruker SMART'
_computing_data_collection 'Bruker SMART'
_computing_data_reduction 'Bruker SAINT'
_computing_structure_refinement 'SHELXL-2014/7 (Sheldrick, 2014)'
_computing_structure_solution 'SHELXL-2014/7 (Sheldrick, 2014)'
_diffrn_ambient_temperature 296(2)
_diffrn_measured_fraction_theta_full 0.999
_diffrn_measured_fraction_theta_max 0.999
_diffrn_measurement_device_type 'CCD area detector'
_diffrn_measurement_method 'phi and omega scans'
_diffrn_radiation_type MoK\a
_diffrn_radiation_wavelength 0.71073
_diffrn_reflns_av_R_equivalents 0.0469
_diffrn_reflns_av_unetI/netI 0.0431
_diffrn_reflns_Laue_measured_fraction_full 0.999
_diffrn_reflns_Laue_measured_fraction_max 0.999
_diffrn_reflns_limit_h_max 28
_diffrn_reflns_limit_h_min -28
_diffrn_reflns_limit_k_max 16
_diffrn_reflns_limit_k_min -16
_diffrn_reflns_limit_l_max 11
_diffrn_reflns_limit_l_min -9
_diffrn_reflns_number 21765
_diffrn_reflns_point_group_measured_fraction_full 0.906
_diffrn_reflns_point_group_measured_fraction_max 0.906
_diffrn_reflns_theta_full 25.009
_diffrn_reflns_theta_max 25.008
_diffrn_reflns_theta_min 1.717
_exptl_absorpt_coefficient_mu 0.618
_exptl_absorpt_correction_T_max 0.8760
_exptl_absorpt_correction_T_min 0.8460
_exptl_absorpt_correction_type multi-scan
_exptl_absorpt_process_details sadabs
_exptl_crystal_colour purple
_exptl_crystal_density_diffrn 1.385
_exptl_crystal_description block
_exptl_crystal_F_000 1300
_exptl_crystal_size_max 0.280
_exptl_crystal_size_mid 0.250
_exptl_crystal_size_min 0.220
_refine_diff_density_max 0.557
_refine_diff_density_min -0.194
_refine_diff_density_rms 0.046
_refine_ls_abs_structure_details
;
 Flack x determined using 1421 quotients [(I+)-(I-)]/[(I+)+(I-)]
 (Parsons, Flack and Wagner, Acta Cryst. B69 (2013) 249-259).
;
_refine_ls_abs_structure_Flack 0.019(14)
_refine_ls_extinction_coef .
_refine_ls_extinction_method none
_refine_ls_goodness_of_fit_ref 1.090
_refine_ls_hydrogen_treatment constr
_refine_ls_matrix_type full
_refine_ls_number_parameters 393
_refine_ls_number_reflns 4849
_refine_ls_number_restraints 7
_refine_ls_restrained_S_all 1.093
_refine_ls_R_factor_all 0.0504
_refine_ls_R_factor_gt 0.0412
_refine_ls_shift/su_max 0.000
_refine_ls_shift/su_mean 0.000
_refine_ls_structure_factor_coef Fsqd
_refine_ls_weighting_details 'w=1/[\s^2^(Fo^2^)+(0.0656P)^2^+0.3527P] where P=(Fo^2^+2Fc^2^)/3'
_refine_ls_weighting_scheme calc
_refine_ls_wR_factor_gt 0.1126
_refine_ls_wR_factor_ref 0.1173
_reflns_Friedel_coverage 0.694
_reflns_Friedel_fraction_full 0.798
_reflns_Friedel_fraction_max 0.798
_reflns_number_gt 4033
_reflns_number_total 4849
_reflns_threshold_expression 'I > 2\s(I)'
_cod_data_source_file ICA-2020-502-119356.cif
_cod_data_source_block 1
_cod_database_code 1565492
_shelx_shelxl_version_number 2014/7
_shelx_space_group_comment
;
The symmetry employed for this shelxl refinement is uniquely defined
by the following loop, which should always be used as a source of
symmetry information in preference to the above space-group names.
They are only intended as comments.
;
_shelx_estimated_absorpt_t_min 0.846
_shelx_estimated_absorpt_t_max 0.876

loop_
_space_group_symop_operation_xyz
'x, y, z'
'-x, -y, z'
'x, -y+1/2, z+1/2'
'-x, y+1/2, z+1/2'

loop_
_atom_site_label
_atom_site_type_symbol
_atom_site_fract_x
_atom_site_fract_y
_atom_site_fract_z
_atom_site_U_iso_or_equiv
_atom_site_adp_type
_atom_site_occupancy
_atom_site_site_symmetry_order
_atom_site_calc_flag
_atom_site_refinement_flags_posn
_atom_site_refinement_flags_adp
_atom_site_refinement_flags_occupancy
_atom_site_disorder_assembly
_atom_site_disorder_group
C1 C 0.1014(2) 0.9374(4) 0.8164(8) 0.0566(15) Uani 1 1 d . . . . .
C2 C 0.1504(2) 0.9209(3) 0.7158(7) 0.0486(13) Uani 1 1 d . . . . .
C3 C 0.1417(3) 0.9030(4) 0.5706(7) 0.0578(15) Uani 1 1 d . . . . .
H3 H 0.1050 0.8972 0.5353 0.069 Uiso 1 1 calc R U . . .
C4 C 0.1869(3) 0.8940(4) 0.4798(7) 0.0645(17) Uani 1 1 d . . . . .
C5 C 0.2415(3) 0.9069(4) 0.5316(8) 0.0647(18) Uani 1 1 d . . . . .
C6 C 0.2502(2) 0.9249(5) 0.6739(9) 0.071(2) Uani 1 1 d . . . . .
H6 H 0.2869 0.9340 0.7079 0.085 Uiso 1 1 calc R U . . .
C7 C 0.2048(3) 0.9297(4) 0.7674(7) 0.0628(16) Uani 1 1 d . . . . .
H7 H 0.2111 0.9388 0.8647 0.075 Uiso 1 1 calc R U . . .
C8 C 0.3158(2) 0.8255(4) 0.4079(7) 0.0535(13) Uani 1 1 d . . . . .
C9 C 0.3595(2) 0.8345(4) 0.3133(7) 0.0583(16) Uani 1 1 d . . . . .
H9 H 0.3678 0.8945 0.2721 0.070 Uiso 1 1 calc R U . . .
C10 C 0.3913(2) 0.7530(4) 0.2794(7) 0.0524(14) Uani 1 1 d . . . . .
H10 H 0.4219 0.7596 0.2173 0.063 Uiso 1 1 calc R U . . .
C11 C 0.37921(19) 0.6625(4) 0.3349(6) 0.0446(12) Uani 1 1 d . . . . .
C12 C 0.3359(2) 0.6559(4) 0.4340(7) 0.0525(14) Uani 1 1 d . . . . .
H12 H 0.3282 0.5958 0.4756 0.063 Uiso 1 1 calc R U . . .
C13 C 0.3034(2) 0.7357(4) 0.4735(7) 0.0563(15) Uani 1 1 d . . . . .
H13 H 0.2746 0.7301 0.5408 0.068 Uiso 1 1 calc R U . . .
C14 C 0.4121(2) 0.5765(4) 0.2879(7) 0.0496(13) Uani 1 1 d . . . . .
C15 C 0.1386(3) 1.1390(4) 1.3842(8) 0.0650(18) Uani 1 1 d . . . . .
H15 H 0.1241 1.0763 1.3759 0.078 Uiso 1 1 calc R U . . .
C16 C 0.1829(3) 1.1574(4) 1.4782(7) 0.0623(17) Uani 1 1 d . . . . .
H16 H 0.1973 1.1070 1.5338 0.075 Uiso 1 1 calc R U . . .
C17 C 0.2060(2) 1.2501(4) 1.4902(6) 0.0450(12) Uani 1 1 d . . . . .
C18 C 0.1808(2) 1.3230(4) 1.4108(7) 0.0541(14) Uani 1 1 d . . . . .
H18 H 0.1945 1.3863 1.4192 0.065 Uiso 1 1 calc R U . . .
C19 C 0.1360(2) 1.3052(4) 1.3192(7) 0.0532(14) Uani 1 1 d . . . . .
H19 H 0.1196 1.3562 1.2684 0.064 Uiso 1 1 calc R U . . .
C20 C 0.1161(2) 1.2129(4) 1.3037(6) 0.0449(12) Uani 1 1 d . . . . .
C21 C 0.0271(2) 1.2488(5) 1.1629(8) 0.0637(16) Uani 1 1 d . . . . .
H21 H 0.0188 1.3110 1.1964 0.076 Uiso 1 1 calc R U . . .
C22 C -0.0024(2) 1.1976(5) 1.0653(8) 0.0586(17) Uani 1 1 d . . . . .
H22 H -0.0357 1.2183 1.0217 0.070 Uiso 1 1 calc R U . . .
C23 C 0.0676(2) 1.1094(4) 1.1233(6) 0.0464(12) Uani 1 1 d . . . . .
H23 H 0.0932 1.0579 1.1277 0.056 Uiso 1 1 calc R U . . .
C24 C 0.2898(2) 1.1949(4) 1.6337(8) 0.0613(16) Uani 1 1 d . . . . .
H24 H 0.2829 1.1318 1.6022 0.074 Uiso 1 1 calc R U . . .
C25 C 0.3350(2) 1.2106(4) 1.7245(7) 0.0565(15) Uani 1 1 d . . . . .
H25 H 0.3571 1.1587 1.7557 0.068 Uiso 1 1 calc R U . . .
C26 C 0.25454(19) 1.2684(3) 1.5875(6) 0.0449(12) Uani 1 1 d . . . . .
C27 C 0.2658(3) 1.3605(4) 1.6446(9) 0.074(2) Uani 1 1 d . . . . .
H27 H 0.2412 1.4116 1.6236 0.089 Uiso 1 1 calc R U . . .
C28 C 0.3106(3) 1.3779(4) 1.7283(9) 0.080(2) Uani 1 1 d . . . . .
H28 H 0.3174 1.4410 1.7599 0.096 Uiso 1 1 calc R U . . .
C29 C 0.3470(2) 0.3046(4) -0.2314(6) 0.0482(13) Uani 1 1 d . . . . .
C30 C 0.4389(2) 0.2594(5) -0.1138(9) 0.078(2) Uani 1 1 d . . . . .
H30 H 0.4425 0.1956 -0.1460 0.093 Uiso 1 1 calc R U . . .
C31 C 0.4755(3) 0.3074(4) -0.0313(8) 0.071(2) Uani 1 1 d . . . . .
H31 H 0.5094 0.2821 0.0033 0.085 Uiso 1 1 calc R U . . .
C32 C 0.4078(2) 0.4052(3) -0.0723(7) 0.0458(12) Uani 1 1 d . . . . .
H32 H 0.3849 0.4603 -0.0720 0.055 Uiso 1 1 calc R U . . .
C33 C 0.1315(6) 0.8446(8) 0.2767(14) 0.161(5) Uani 1 1 d . U . . .
H33A H 0.1204 0.7850 0.3225 0.241 Uiso 1 1 calc R U . . .
H33B H 0.1367 0.8332 0.1764 0.241 Uiso 1 1 calc R U . . .
H33C H 0.1024 0.8927 0.2903 0.241 Uiso 1 1 calc R U . . .
Co1 Co 0.5000 0.5000 0.11138(11) 0.0369(3) Uani 1 2 d S T P . .
Co2 Co 0.0000 1.0000 0.91073(10) 0.0404(3) Uani 1 2 d S T P . .
N1 N 0.02359(17) 1.1118(3) 1.0400(5) 0.0467(11) Uani 1 1 d . . . . .
N2 N 0.07162(17) 1.1913(3) 1.2029(5) 0.0468(11) Uani 1 1 d . . . . .
N3 N 0.45598(17) 0.3993(3) -0.0052(5) 0.0455(10) Uani 1 1 d . . . . .
N4 N 0.39486(17) 0.3219(3) -0.1425(5) 0.0455(10) Uani 1 1 d . . . . .
O1 O 0.05361(17) 0.9552(3) 0.7609(5) 0.0690(12) Uani 1 1 d . . . . .
O2 O 0.1095(2) 0.9363(4) 0.9471(6) 0.0778(14) Uani 1 1 d . . . . .
O3 O 0.1837(3) 0.8789(5) 0.3382(8) 0.128 Uani 1 1 d . . . . .
O4 O 0.3993(2) 0.4939(3) 0.3286(7) 0.0817(16) Uani 1 1 d . . . . .
O5 O 0.45253(16) 0.5942(3) 0.2020(5) 0.0632(11) Uani 1 1 d . . . . .
O6 O 0.2864(2) 0.9100(3) 0.4377(6) 0.0888(18) Uani 1 1 d . . . . .

loop_
_atom_site_aniso_label
_atom_site_aniso_U_11
_atom_site_aniso_U_22
_atom_site_aniso_U_33
_atom_site_aniso_U_23
_atom_site_aniso_U_13
_atom_site_aniso_U_12
C1 0.058(4) 0.041(3) 0.071(5) 0.004(3) 0.018(3) -0.002(2)
C2 0.052(3) 0.039(2) 0.055(4) -0.002(3) 0.007(3) 0.006(2)
C3 0.055(3) 0.056(3) 0.062(4) 0.000(3) 0.000(3) -0.001(3)
C4 0.093(5) 0.054(3) 0.047(4) -0.008(3) 0.010(4) 0.002(3)
C5 0.069(4) 0.051(3) 0.074(5) 0.009(3) 0.028(4) 0.023(3)
C6 0.040(3) 0.082(4) 0.091(6) 0.014(4) 0.004(3) 0.016(3)
C7 0.065(4) 0.069(4) 0.054(4) -0.001(3) -0.002(3) 0.006(3)
C8 0.060(3) 0.048(3) 0.053(3) -0.002(3) 0.018(3) 0.013(2)
C9 0.060(3) 0.041(3) 0.074(4) 0.002(3) 0.027(3) 0.003(2)
C10 0.045(3) 0.056(3) 0.056(4) -0.004(3) 0.020(3) -0.001(3)
C11 0.034(2) 0.049(3) 0.051(3) -0.008(3) 0.006(2) 0.000(2)
C12 0.051(3) 0.053(3) 0.053(4) 0.005(3) 0.010(3) 0.005(2)
C13 0.050(3) 0.057(3) 0.061(4) 0.000(3) 0.020(3) 0.007(3)
C14 0.044(3) 0.042(3) 0.063(4) -0.010(3) 0.004(3) 0.000(2)
C15 0.074(4) 0.043(3) 0.077(5) 0.005(3) -0.031(4) -0.015(3)
C16 0.075(4) 0.043(3) 0.069(4) 0.004(3) -0.031(3) -0.006(3)
C17 0.053(3) 0.042(2) 0.041(3) -0.005(2) -0.005(2) -0.003(2)
C18 0.060(3) 0.042(3) 0.061(4) -0.007(3) -0.015(3) -0.008(2)
C19 0.060(3) 0.042(3) 0.057(4) -0.007(3) -0.014(3) 0.006(2)
C20 0.044(3) 0.051(3) 0.040(3) -0.004(3) -0.007(2) -0.004(2)
C21 0.056(3) 0.060(3) 0.075(4) -0.018(3) -0.011(3) 0.018(3)
C22 0.050(3) 0.063(4) 0.062(4) -0.017(3) -0.017(3) 0.011(3)
C23 0.048(3) 0.045(3) 0.046(3) -0.007(3) -0.005(3) 0.001(2)
C24 0.056(3) 0.045(3) 0.083(5) -0.012(3) -0.023(3) -0.001(2)
C25 0.053(3) 0.041(3) 0.075(4) -0.008(3) -0.023(3) 0.005(2)
C26 0.047(3) 0.042(3) 0.046(3) -0.002(2) -0.007(2) 0.000(2)
C27 0.077(4) 0.043(3) 0.103(6) -0.007(3) -0.041(4) 0.004(3)
C28 0.086(4) 0.035(3) 0.120(7) -0.011(3) -0.051(5) 0.001(3)
C29 0.044(3) 0.048(3) 0.052(4) -0.009(3) -0.012(3) 0.000(2)
C30 0.071(4) 0.054(3) 0.108(6) -0.042(4) -0.041(4) 0.020(3)
C31 0.058(3) 0.058(4) 0.096(6) -0.024(4) -0.030(4) 0.020(3)
C32 0.040(3) 0.041(3) 0.056(4) 0.002(3) -0.008(3) 0.005(2)
C33 0.234(13) 0.133(9) 0.116(10) 0.001(8) -0.055(10) -0.051(9)
Co1 0.0306(4) 0.0337(4) 0.0464(6) 0.000 0.000 0.0012(3)
Co2 0.0374(5) 0.0464(5) 0.0376(6) 0.000 0.000 -0.0051(4)
N1 0.037(2) 0.054(3) 0.049(3) -0.002(2) -0.005(2) -0.005(2)
N2 0.046(2) 0.046(2) 0.048(3) -0.006(2) -0.010(2) -0.0017(18)
N3 0.045(2) 0.043(2) 0.049(3) -0.003(2) -0.006(2) -0.0005(18)
N4 0.047(2) 0.039(2) 0.050(3) -0.004(2) -0.013(2) -0.0013(18)
O1 0.054(2) 0.073(3) 0.080(3) -0.006(2) 0.018(2) 0.006(2)
O2 0.086(3) 0.085(3) 0.062(3) -0.001(3) 0.023(3) 0.000(2)
O3 0.162 0.134 0.089 -0.014 0.012 -0.037
O4 0.086(3) 0.047(2) 0.112(5) -0.007(2) 0.037(3) -0.0030(19)
O5 0.054(2) 0.049(2) 0.086(3) -0.001(2) 0.030(2) 0.0075(17)
O6 0.089(3) 0.061(3) 0.117(4) 0.026(3) 0.062(3) 0.030(2)

loop_
_atom_type_symbol
_atom_type_description
_atom_type_scat_dispersion_real
_atom_type_scat_dispersion_imag
_atom_type_scat_source
C C 0.0033 0.0016 'International Tables Vol C Tables 4.2.6.8 and 6.1.1.4'
H H 0.0000 0.0000 'International Tables Vol C Tables 4.2.6.8 and 6.1.1.4'
N N 0.0061 0.0033 'International Tables Vol C Tables 4.2.6.8 and 6.1.1.4'
O O 0.0106 0.0060 'International Tables Vol C Tables 4.2.6.8 and 6.1.1.4'
Co Co 0.3494 0.9721 'International Tables Vol C Tables 4.2.6.8 and 6.1.1.4'

loop_
_geom_angle_atom_site_label_1
_geom_angle_atom_site_label_2
_geom_angle_atom_site_label_3
_geom_angle
_geom_angle_site_symmetry_1
_geom_angle_site_symmetry_3
O2 C1 O1 123.0(6) . .
O2 C1 C2 119.9(6) . .
O1 C1 C2 117.1(6) . .
C7 C2 C3 119.6(5) . .
C7 C2 C1 118.8(6) . .
C3 C2 C1 121.4(5) . .
C4 C3 C2 120.3(6) . .
C4 C3 H3 119.8 . .
C2 C3 H3 119.8 . .
O3 C4 C3 125.6(8) . .
O3 C4 C5 114.7(7) . .
C3 C4 C5 119.7(6) . .
C6 C5 O6 120.0(7) . .
C6 C5 C4 120.1(6) . .
O6 C5 C4 119.6(7) . .
C5 C6 C7 120.6(6) . .
C5 C6 H6 119.7 . .
C7 C6 H6 119.7 . .
C2 C7 C6 119.6(6) . .
C2 C7 H7 120.2 . .
C6 C7 H7 120.2 . .
C9 C8 O6 115.8(5) . .
C9 C8 C13 121.2(5) . .
O6 C8 C13 123.0(5) . .
C8 C9 C10 119.0(5) . .
C8 C9 H9 120.5 . .
C10 C9 H9 120.5 . .
C11 C10 C9 122.0(5) . .
C11 C10 H10 119.0 . .
C9 C10 H10 119.0 . .
C10 C11 C12 117.7(5) . .
C10 C11 C14 119.9(5) . .
C12 C11 C14 122.3(5) . .
C11 C12 C13 122.4(5) . .
C11 C12 H12 118.8 . .
C13 C12 H12 118.8 . .
C12 C13 C8 117.5(5) . .
C12 C13 H13 121.3 . .
C8 C13 H13 121.3 . .
O4 C14 O5 123.7(5) . .
O4 C14 C11 120.9(5) . .
O5 C14 C11 115.4(5) . .
C20 C15 C16 120.3(5) . .
C20 C15 H15 119.9 . .
C16 C15 H15 119.9 . .
C17 C16 C15 120.9(5) . .
C17 C16 H16 119.6 . .
C15 C16 H16 119.6 . .
C18 C17 C16 116.9(5) . .
C18 C17 C26 122.6(5) . .
C16 C17 C26 120.5(5) . .
C17 C18 C19 122.3(5) . .
C17 C18 H18 118.8 . .
C19 C18 H18 118.8 . .
C20 C19 C18 119.6(5) . .
C20 C19 H19 120.2 . .
C18 C19 H19 120.2 . .
C19 C20 C15 119.9(5) . .
C19 C20 N2 120.8(5) . .
C15 C20 N2 119.3(5) . .
C22 C21 N2 106.3(5) . .
C22 C21 H21 126.9 . .
N2 C21 H21 126.9 . .
C21 C22 N1 110.0(5) . .
C21 C22 H22 125.0 . .
N1 C22 H22 125.0 . .
N1 C23 N2 111.5(4) . .
N1 C23 H23 124.3 . .
N2 C23 H23 124.3 . .
C26 C24 C25 123.1(5) . .
C26 C24 H24 118.5 . .
C25 C24 H24 118.5 . .
C24 C25 C29 119.2(5) . 1_567
C24 C25 H25 120.4 . .
C29 C25 H25 120.4 1_567 .
C24 C26 C27 115.3(5) . .
C24 C26 C17 122.3(5) . .
C27 C26 C17 122.2(5) . .
C28 C27 C26 122.3(5) . .
C28 C27 H27 118.8 . .
C26 C27 H27 118.8 . .
C27 C28 C29 121.6(5) . 1_567
C27 C28 H28 119.2 . .
C29 C28 H28 119.2 1_567 .
C28 C29 C25 118.2(5) 1_543 1_543
C28 C29 N4 122.2(5) 1_543 .
C25 C29 N4 119.5(5) 1_543 .
C31 C30 N4 107.1(5) . .
C31 C30 H30 126.4 . .
N4 C30 H30 126.4 . .
C30 C31 N3 110.0(5) . .
C30 C31 H31 125.0 . .
N3 C31 H31 125.0 . .
N3 C32 N4 112.3(4) . .
N3 C32 H32 123.8 . .
N4 C32 H32 123.8 . .
O3 C33 H33A 109.5 . .
O3 C33 H33B 109.5 . .
H33A C33 H33B 109.5 . .
O3 C33 H33C 109.5 . .
H33A C33 H33C 109.5 . .
H33B C33 H33C 109.5 . .
O5 Co1 O5 127.3(3) 2_665 .
O5 Co1 N3 94.41(16) 2_665 .
O5 Co1 N3 113.39(17) . .
O5 Co1 N3 113.39(17) 2_665 2_665
O5 Co1 N3 94.41(16) . 2_665
N3 Co1 N3 115.5(3) . 2_665
O1 Co2 O1 90.2(3) . 2_575
O1 Co2 N1 118.68(18) . .
O1 Co2 N1 111.15(18) 2_575 .
O1 Co2 N1 111.15(18) . 2_575
O1 Co2 N1 118.68(18) 2_575 2_575
N1 Co2 N1 106.9(3) . 2_575
C23 N1 C22 106.2(5) . .
C23 N1 Co2 123.9(3) . .
C22 N1 Co2 129.8(4) . .
C23 N2 C21 106.0(5) . .
C23 N2 C20 125.6(4) . .
C21 N2 C20 128.3(5) . .
C32 N3 C31 105.4(4) . .
C32 N3 Co1 131.3(3) . .
C31 N3 Co1 123.3(4) . .
C32 N4 C30 105.2(4) . .
C32 N4 C29 127.2(4) . .
C30 N4 C29 127.6(4) . .
C1 O1 Co2 109.7(4) . .
C4 O3 C33 119.5(8) . .
C14 O5 Co1 126.3(3) . .
C5 O6 C8 119.3(5) . .

loop_
_geom_bond_atom_site_label_1
_geom_bond_atom_site_label_2
_geom_bond_distance
_geom_bond_site_symmetry_2
C1 O2 1.238(8) .
C1 O1 1.265(7) .
C1 C2 1.507(8) .
C2 C7 1.377(8) .
C2 C3 1.396(8) .
C3 C4 1.370(9) .
C3 H3 0.9300 .
C4 O3 1.343(9) .
C4 C5 1.386(10) .
C5 C6 1.369(10) .
C5 O6 1.377(7) .
C6 C7 1.383(9) .
C6 H6 0.9300 .
C7 H7 0.9300 .
C8 C9 1.365(8) .
C8 O6 1.379(6) .
C8 C13 1.407(8) .
C9 C10 1.383(7) .
C9 H9 0.9300 .
C10 C11 1.376(8) .
C10 H10 0.9300 .
C11 C12 1.383(7) .
C11 C14 1.480(7) .
C12 C13 1.386(8) .
C12 H12 0.9300 .
C13 H13 0.9300 .
C14 O4 1.233(6) .
C14 O5 1.270(7) .
C15 C20 1.369(8) .
C15 C16 1.389(8) .
C15 H15 0.9300 .
C16 C17 1.388(8) .
C16 H16 0.9300 .
C17 C18 1.380(8) .
C17 C26 1.484(7) .
C18 C19 1.382(8) .
C18 H18 0.9300 .
C19 C20 1.360(7) .
C19 H19 0.9300 .
C20 N2 1.441(6) .
C21 C22 1.346(9) .
C21 N2 1.366(7) .
C21 H21 0.9300 .
C22 N1 1.348(7) .
C22 H22 0.9300 .
C23 N1 1.299(7) .
C23 N2 1.352(6) .
C23 H23 0.9300 .
C24 C26 1.377(7) .
C24 C25 1.379(8) .
C24 H24 0.9300 .
C25 C29 1.383(7) 1_567
C25 H25 0.9300 .
C26 C27 1.398(7) .
C27 C28 1.337(8) .
C27 H27 0.9300 .
C28 C29 1.374(8) 1_567
C28 H28 0.9300 .
C29 C28 1.374(8) 1_543
C29 C25 1.383(7) 1_543
C29 N4 1.423(6) .
C30 C31 1.333(8) .
C30 N4 1.373(7) .
C30 H30 0.9300 .
C31 N3 1.365(7) .
C31 H31 0.9300 .
C32 N3 1.300(6) .
C32 N4 1.353(6) .
C32 H32 0.9300 .
C33 O3 1.439(12) .
C33 H33A 0.9600 .
C33 H33B 0.9600 .
C33 H33C 0.9600 .
Co1 O5 1.908(4) 2_665
Co1 O5 1.908(4) .
Co1 N3 2.043(4) .
Co1 N3 2.043(4) 2_665
Co2 O1 1.985(4) .
Co2 O1 1.985(4) 2_575
Co2 N1 2.031(4) .
Co2 N1 2.031(4) 2_575

loop_
_geom_torsion_atom_site_label_1
_geom_torsion_atom_site_label_2
_geom_torsion_atom_site_label_3
_geom_torsion_atom_site_label_4
_geom_torsion
_geom_torsion_site_symmetry_1
_geom_torsion_site_symmetry_2
_geom_torsion_site_symmetry_3
_geom_torsion_site_symmetry_4
O2 C1 C2 C7 -16.5(8) . . . .
O1 C1 C2 C7 161.2(5) . . . .
O2 C1 C2 C3 167.5(6) . . . .
O1 C1 C2 C3 -14.7(8) . . . .
C7 C2 C3 C4 0.1(9) . . . .
C1 C2 C3 C4 176.1(5) . . . .
C2 C3 C4 O3 -178.5(6) . . . .
C2 C3 C4 C5 -2.7(9) . . . .
O3 C4 C5 C6 178.6(7) . . . .
C3 C4 C5 C6 2.4(9) . . . .
O3 C4 C5 O6 4.3(8) . . . .
C3 C4 C5 O6 -171.9(5) . . . .
O6 C5 C6 C7 174.8(5) . . . .
C4 C5 C6 C7 0.5(10) . . . .
C3 C2 C7 C6 2.8(8) . . . .
C1 C2 C7 C6 -173.3(5) . . . .
C5 C6 C7 C2 -3.1(9) . . . .
O6 C8 C9 C10 179.3(6) . . . .
C13 C8 C9 C10 1.4(10) . . . .
C8 C9 C10 C11 2.0(10) . . . .
C9 C10 C11 C12 -4.0(9) . . . .
C9 C10 C11 C14 175.9(6) . . . .
C10 C11 C12 C13 2.7(9) . . . .
C14 C11 C12 C13 -177.2(6) . . . .
C11 C12 C13 C8 0.5(9) . . . .
C9 C8 C13 C12 -2.5(10) . . . .
O6 C8 C13 C12 179.7(6) . . . .
C10 C11 C14 O4 -174.8(6) . . . .
C12 C11 C14 O4 5.1(9) . . . .
C10 C11 C14 O5 3.6(8) . . . .
C12 C11 C14 O5 -176.5(5) . . . .
C20 C15 C16 C17 -1.3(11) . . . .
C15 C16 C17 C18 3.4(10) . . . .
C15 C16 C17 C26 -178.0(6) . . . .
C16 C17 C18 C19 -2.3(9) . . . .
C26 C17 C18 C19 179.2(6) . . . .
C17 C18 C19 C20 -1.1(9) . . . .
C18 C19 C20 C15 3.3(9) . . . .
C18 C19 C20 N2 -176.4(5) . . . .
C16 C15 C20 C19 -2.1(10) . . . .
C16 C15 C20 N2 177.6(6) . . . .
N2 C21 C22 N1 -2.1(8) . . . .
C26 C24 C25 C29 -2.1(10) . . . 1_567
C25 C24 C26 C27 -3.0(10) . . . .
C25 C24 C26 C17 -179.7(6) . . . .
C18 C17 C26 C24 -160.6(6) . . . .
C16 C17 C26 C24 21.0(9) . . . .
C18 C17 C26 C27 22.9(9) . . . .
C16 C17 C26 C27 -155.5(7) . . . .
C24 C26 C27 C28 5.6(11) . . . .
C17 C26 C27 C28 -177.6(7) . . . .
C26 C27 C28 C29 -3.1(13) . . . 1_567
N4 C30 C31 N3 0.4(9) . . . .
N2 C23 N1 C22 -0.1(7) . . . .
N2 C23 N1 Co2 -176.7(3) . . . .
C21 C22 N1 C23 1.4(8) . . . .
C21 C22 N1 Co2 177.7(5) . . . .
N1 C23 N2 C21 -1.2(7) . . . .
N1 C23 N2 C20 -178.6(5) . . . .
C22 C21 N2 C23 2.0(7) . . . .
C22 C21 N2 C20 179.3(5) . . . .
C19 C20 N2 C23 143.3(6) . . . .
C15 C20 N2 C23 -36.4(8) . . . .
C19 C20 N2 C21 -33.5(9) . . . .
C15 C20 N2 C21 146.8(7) . . . .
N4 C32 N3 C31 -0.5(7) . . . .
N4 C32 N3 Co1 177.2(4) . . . .
C30 C31 N3 C32 0.0(8) . . . .
C30 C31 N3 Co1 -177.9(5) . . . .
N3 C32 N4 C30 0.8(7) . . . .
N3 C32 N4 C29 -177.0(5) . . . .
C31 C30 N4 C32 -0.7(8) . . . .
C31 C30 N4 C29 177.0(6) . . . .
C28 C29 N4 C32 8.7(10) 1_543 . . .
C25 C29 N4 C32 -169.0(6) 1_543 . . .
C28 C29 N4 C30 -168.6(8) 1_543 . . .
C25 C29 N4 C30 13.7(10) 1_543 . . .
O2 C1 O1 Co2 8.9(7) . . . .
C2 C1 O1 Co2 -168.8(4) . . . .
C3 C4 O3 C33 -17.0(12) . . . .
C5 C4 O3 C33 167.0(8) . . . .
O4 C14 O5 Co1 2.7(9) . . . .
C11 C14 O5 Co1 -175.7(4) . . . .
C6 C5 O6 C8 92.1(8) . . . .
C4 C5 O6 C8 -93.6(7) . . . .
C9 C8 O6 C5 179.7(6) . . . .
C13 C8 O6 C5 -2.4(10) . . . .
